data_7706520
loop_
_publ_author_name
'Asok, Nayanthara'
'Gaffen, Joshua R.'
'Pradhan, Ekadashi'
'Zeng, Tao'
'Baumgartner, Thomas'

_publ_section_title
;
 Structure-reactivity studies on hypervalent square-pyramidal
 dithieno[3,2-b:2',3'-d]phospholes.
;
_journal_issue 6
_journal_name_full 'Dalton transactions (Cambridge, England : 2003)'
_journal_page_first 2243
_journal_page_last 2252
_journal_paper_doi 10.1039/d1dt00062d
_journal_volume 50
_journal_year 2021
_chemical_formula_moiety 'C14 H9 O P S2, C6 H2 Cl4 O2'
_chemical_formula_sum 'C20 H11 Cl4 O3 P S2'
_chemical_formula_weight 536.18
_space_group_crystal_system triclinic
_space_group_IT_number 2
_space_group_name_Hall '-P 1'
_space_group_name_H-M_alt 'P -1'
_atom_sites_solution_hydrogens geom
_atom_sites_solution_primary difmap
_audit_creation_date 2020-09-10
_audit_creation_method
;
Olex2 1.2
(compiled 2018.05.29 svn.r3508 for OlexSys, GUI svn.r5506)
;
_audit_update_record
;
2020-11-13 deposited with the CCDC.	2021-01-20 downloaded from the CCDC.
;
_cell_angle_alpha 116.199(3)
_cell_angle_beta 104.509(3)
_cell_angle_gamma 91.081(3)
_cell_formula_units_Z 2
_cell_length_a 7.4476(7)
_cell_length_b 12.5959(13)
_cell_length_c 13.2064(13)
_cell_measurement_reflns_used 9934
_cell_measurement_temperature 173(2)
_cell_measurement_theta_max 30.54
_cell_measurement_theta_min 2.86
_cell_volume 1064.13(19)
_computing_molecular_graphics 'Olex2 (Dolomanov et al., 2009)'
_computing_publication_material 'Olex2 (Dolomanov et al., 2009)'
_computing_structure_refinement 'ShelXL (Sheldrick, 2015)'
_computing_structure_solution 'SHELXT 2018/2 (Sheldrick, 2018)'
_diffrn_ambient_temperature 173.0
_diffrn_measured_fraction_theta_full 0.997
_diffrn_measured_fraction_theta_max 0.998
_diffrn_measurement_device_type 'Bruker APEX-II CCD'
_diffrn_radiation_type MoK\a
_diffrn_radiation_wavelength 0.71075
_diffrn_reflns_av_R_equivalents 0.0720
_diffrn_reflns_av_unetI/netI 0.0282
_diffrn_reflns_Laue_measured_fraction_full 0.997
_diffrn_reflns_Laue_measured_fraction_max 0.998
_diffrn_reflns_limit_h_max 10
_diffrn_reflns_limit_h_min -10
_diffrn_reflns_limit_k_max 18
_diffrn_reflns_limit_k_min -18
_diffrn_reflns_limit_l_max 18
_diffrn_reflns_limit_l_min -18
_diffrn_reflns_number 46942
_diffrn_reflns_point_group_measured_fraction_full 0.997
_diffrn_reflns_point_group_measured_fraction_max 0.998
_diffrn_reflns_theta_full 25.243
_diffrn_reflns_theta_max 30.568
_diffrn_reflns_theta_min 2.857
_exptl_absorpt_coefficient_mu 0.850
_exptl_absorpt_correction_type none
_exptl_crystal_colour green
_exptl_crystal_density_diffrn 1.673
_exptl_crystal_description Hexagonal
_exptl_crystal_F_000 540
_exptl_crystal_size_max 0.25
_exptl_crystal_size_mid 0.1
_exptl_crystal_size_min 0.05
_refine_diff_density_max 0.425
_refine_diff_density_min -0.469
_refine_diff_density_rms 0.055
_refine_ls_extinction_method none
_refine_ls_goodness_of_fit_ref 1.034
_refine_ls_hydrogen_treatment constr
_refine_ls_matrix_type full
_refine_ls_number_parameters 273
_refine_ls_number_reflns 6527
_refine_ls_number_restraints 0
_refine_ls_restrained_S_all 1.034
_refine_ls_R_factor_all 0.0370
_refine_ls_R_factor_gt 0.0306
_refine_ls_shift/su_max 0.001
_refine_ls_shift/su_mean 0.000
_refine_ls_structure_factor_coef Fsqd
_refine_ls_weighting_details 'w=1/[\s^2^(Fo^2^)+(0.0321P)^2^+0.5391P] where P=(Fo^2^+2Fc^2^)/3'
_refine_ls_weighting_scheme calc
_refine_ls_wR_factor_gt 0.0772
_refine_ls_wR_factor_ref 0.0831
_reflns_Friedel_coverage 0.000
_reflns_number_gt 5723
_reflns_number_total 6527
_reflns_threshold_expression 'I > 2\s(I)'
_cod_data_source_file d1dt00062d2.cif
_cod_data_source_block na_p3_27a_0m_a
_cod_depositor_comments 'Adding full bibliography for 7706518--7706522.cif.'
_cod_original_cell_volume 1064.13(18)
_cod_database_code 7706520
_shelx_shelxl_version_number 2018/3
_shelx_space_group_comment
;
The symmetry employed for this shelxl refinement is uniquely defined
by the following loop, which should always be used as a source of
symmetry information in preference to the above space-group names.
They are only intended as comments.
;
_shelx_estimated_absorpt_t_max 0.959
_shelx_estimated_absorpt_t_min 0.816
_olex2_refinement_description
;
1. Fixed Uiso
 At 1.2 times of:
  All C(H) groups
 At 1.5 times of:
  All O(H) groups
2.a Aromatic/amide H refined with riding coordinates:
 C00H(H00H), C00J(H00J), C00M(H00M), C00P(H00P), C00Q(H00Q), C00R(H00R),
 C00S(H00S), C00T(H00T), C00U(H00U)
2.b Idealised tetrahedral OH refined as rotating group:
 O009(H009), O00A(H00A)
;
_olex2_submission_special_instructions 'No special instructions were received'

loop_
_space_group_symop_operation_xyz
'x, y, z'
'-x, -y, -z'

loop_
_atom_site_label
_atom_site_type_symbol
_atom_site_fract_x
_atom_site_fract_y
_atom_site_fract_z
_atom_site_U_iso_or_equiv
_atom_site_adp_type
_atom_site_occupancy
_atom_site_site_symmetry_order
_atom_site_calc_flag
_atom_site_refinement_flags_posn
_atom_site_refinement_flags_adp
_atom_site_refinement_flags_occupancy
_atom_site_disorder_assembly
_atom_site_disorder_group
P001 P 0.40067(5) 0.61284(3) 0.77717(3) 0.02140(7) Uani 1 1 d . . . . .
Cl02 Cl 0.16553(6) 0.22060(4) 0.16956(3) 0.03819(9) Uani 1 1 d . . . . .
S003 S 0.42022(6) 0.64529(4) 1.10958(3) 0.03348(9) Uani 1 1 d . . . . .
Cl04 Cl 0.16671(7) -0.12713(3) 0.30454(4) 0.04284(10) Uani 1 1 d . . . . .
Cl05 Cl 0.12401(6) -0.05284(4) 0.10325(3) 0.04304(10) Uani 1 1 d . . . . .
Cl06 Cl 0.31780(7) 0.07044(3) 0.56804(3) 0.04189(10) Uani 1 1 d . . . . .
S007 S -0.02951(6) 0.47639(4) 0.85849(4) 0.04162(10) Uani 1 1 d . . . . .
O008 O 0.50987(14) 0.54296(8) 0.69454(8) 0.02652(19) Uani 1 1 d . . . . .
O009 O 0.32163(16) 0.38146(9) 0.42934(9) 0.0310(2) Uani 1 1 d . . . . .
H009 H 0.357401 0.392527 0.378811 0.047 Uiso 1 1 calc GR . . . .
O00A O 0.39660(17) 0.30865(9) 0.59859(8) 0.0323(2) Uani 1 1 d . . . . .
H00A H 0.416373 0.377158 0.604155 0.048 Uiso 1 1 calc GR . . . .
C00B C 0.32442(18) 0.22843(11) 0.48433(11) 0.0237(2) Uani 1 1 d . . . . .
C00C C 0.34453(18) 0.74462(11) 0.76392(11) 0.0241(2) Uani 1 1 d . . . . .
C00D C 0.48725(18) 0.65187(11) 0.93084(11) 0.0233(2) Uani 1 1 d . . . . .
C00E C 0.28882(18) 0.26262(11) 0.39428(11) 0.0239(2) Uani 1 1 d . . . . .
C00F C 0.34833(19) 0.61206(12) 0.96430(12) 0.0256(2) Uani 1 1 d . . . . .
C00G C 0.18470(18) 0.53267(12) 0.76045(12) 0.0257(2) Uani 1 1 d . . . . .
C00H C 0.6542(2) 0.70895(12) 1.02519(12) 0.0269(2) Uani 1 1 d . . . . .
H00H H 0.764278 0.741351 1.018412 0.032 Uiso 1 1 calc R . . . .
C00I C 0.2839(2) 0.10837(12) 0.45527(12) 0.0264(2) Uani 1 1 d . . . . .
C00J C 0.6374(2) 0.71161(13) 1.12714(12) 0.0314(3) Uani 1 1 d . . . . .
H00J H 0.734848 0.746223 1.199505 0.038 Uiso 1 1 calc R . . . .
C00K C 0.2197(2) 0.02065(11) 0.33795(12) 0.0275(3) Uani 1 1 d . . . . .
C00L C 0.19316(19) 0.05399(12) 0.24866(11) 0.0278(3) Uani 1 1 d . . . . .
C00M C 0.3470(2) 0.85210(13) 0.86144(13) 0.0324(3) Uani 1 1 d . . . . .
H00M H 0.381860 0.857756 0.938149 0.039 Uiso 1 1 calc R . . . .
C00N C 0.17793(19) 0.54624(12) 0.86860(13) 0.0268(2) Uani 1 1 d . . . . .
C00O C 0.22059(19) 0.17488(12) 0.27758(11) 0.0262(2) Uani 1 1 d . . . . .
C00P C 0.2915(2) 0.73636(14) 0.65090(13) 0.0319(3) Uani 1 1 d . . . . .
H00P H 0.289398 0.663139 0.584164 0.038 Uiso 1 1 calc R . . . .
C00Q C 0.0207(2) 0.46407(14) 0.66822(14) 0.0341(3) Uani 1 1 d . . . . .
H00Q H 0.001654 0.446089 0.588123 0.041 Uiso 1 1 calc R . . . .
C00R C 0.2981(3) 0.95114(14) 0.84597(16) 0.0400(3) Uani 1 1 d . . . . .
H00R H 0.300577 1.024847 0.912265 0.048 Uiso 1 1 calc R . . . .
C00S C 0.2462(2) 0.94230(15) 0.73443(17) 0.0402(4) Uani 1 1 d . . . . .
H00S H 0.212826 1.010282 0.724538 0.048 Uiso 1 1 calc R . . . .
C00T C -0.1063(2) 0.42711(16) 0.70880(17) 0.0407(4) Uani 1 1 d . . . . .
H00T H -0.224245 0.379431 0.659841 0.049 Uiso 1 1 calc R . . . .
C00U C 0.2419(2) 0.83619(16) 0.63696(16) 0.0403(4) Uani 1 1 d . . . . .
H00U H 0.205139 0.831225 0.560543 0.048 Uiso 1 1 calc R . . . .

loop_
_atom_site_aniso_label
_atom_site_aniso_U_11
_atom_site_aniso_U_22
_atom_site_aniso_U_33
_atom_site_aniso_U_23
_atom_site_aniso_U_13
_atom_site_aniso_U_12
P001 0.02519(15) 0.01871(14) 0.01823(14) 0.00754(11) 0.00496(11) -0.00027(11)
Cl02 0.0441(2) 0.0432(2) 0.02285(15) 0.01791(14) -0.00146(13) -0.01154(15)
S003 0.0411(2) 0.03922(19) 0.02481(16) 0.01716(15) 0.01269(14) 0.00530(15)
Cl04 0.0582(2) 0.01993(15) 0.0407(2) 0.00837(14) 0.00941(18) -0.00120(15)
Cl05 0.0539(2) 0.03562(19) 0.02105(15) 0.00036(14) 0.00551(15) -0.00693(16)
Cl06 0.0708(3) 0.02929(17) 0.02912(17) 0.01729(14) 0.01321(17) 0.00328(17)
S007 0.02848(17) 0.0540(2) 0.0503(2) 0.0292(2) 0.01491(16) -0.00048(16)
O008 0.0327(5) 0.0209(4) 0.0235(4) 0.0067(3) 0.0109(4) 0.0010(3)
O009 0.0462(6) 0.0229(4) 0.0240(5) 0.0111(4) 0.0101(4) -0.0017(4)
O00A 0.0529(6) 0.0205(4) 0.0179(4) 0.0063(4) 0.0063(4) -0.0009(4)
C00B 0.0293(6) 0.0209(5) 0.0184(5) 0.0068(4) 0.0072(4) 0.0008(4)
C00C 0.0257(6) 0.0229(5) 0.0239(6) 0.0117(5) 0.0061(5) 0.0015(4)
C00D 0.0282(6) 0.0210(5) 0.0208(5) 0.0099(4) 0.0066(5) 0.0021(4)
C00E 0.0267(6) 0.0225(5) 0.0208(5) 0.0090(5) 0.0067(4) -0.0010(4)
C00F 0.0293(6) 0.0266(6) 0.0239(6) 0.0131(5) 0.0095(5) 0.0048(5)
C00G 0.0249(6) 0.0238(6) 0.0272(6) 0.0117(5) 0.0058(5) 0.0007(4)
C00H 0.0311(6) 0.0231(6) 0.0225(6) 0.0089(5) 0.0045(5) -0.0002(5)
C00I 0.0343(6) 0.0229(6) 0.0227(6) 0.0107(5) 0.0089(5) 0.0025(5)
C00J 0.0386(7) 0.0289(6) 0.0215(6) 0.0098(5) 0.0040(5) 0.0014(5)
C00K 0.0327(6) 0.0191(5) 0.0255(6) 0.0064(5) 0.0074(5) -0.0001(5)
C00L 0.0288(6) 0.0266(6) 0.0185(5) 0.0035(5) 0.0047(5) -0.0033(5)
C00M 0.0419(8) 0.0256(6) 0.0285(7) 0.0113(5) 0.0102(6) 0.0057(5)
C00N 0.0255(6) 0.0275(6) 0.0313(6) 0.0160(5) 0.0100(5) 0.0031(5)
C00O 0.0270(6) 0.0294(6) 0.0198(5) 0.0107(5) 0.0045(5) -0.0031(5)
C00P 0.0373(7) 0.0336(7) 0.0266(6) 0.0166(6) 0.0068(5) 0.0054(6)
C00Q 0.0273(6) 0.0342(7) 0.0343(7) 0.0141(6) 0.0014(6) -0.0011(5)
C00R 0.0490(9) 0.0256(7) 0.0455(9) 0.0155(7) 0.0153(7) 0.0095(6)
C00S 0.0435(8) 0.0349(8) 0.0565(10) 0.0312(8) 0.0183(8) 0.0112(6)
C00T 0.0249(7) 0.0430(9) 0.0502(10) 0.0221(8) 0.0036(6) -0.0029(6)
C00U 0.0466(9) 0.0459(9) 0.0411(8) 0.0311(8) 0.0125(7) 0.0112(7)

loop_
_atom_type_symbol
_atom_type_description
_atom_type_scat_dispersion_real
_atom_type_scat_dispersion_imag
_atom_type_scat_source
C C 0.0033 0.0016 'International Tables Vol C Tables 4.2.6.8 and 6.1.1.4'
H H 0.0000 0.0000 'International Tables Vol C Tables 4.2.6.8 and 6.1.1.4'
Cl Cl 0.1484 0.1585 'International Tables Vol C Tables 4.2.6.8 and 6.1.1.4'
O O 0.0106 0.0060 'International Tables Vol C Tables 4.2.6.8 and 6.1.1.4'
P P 0.1023 0.0942 'International Tables Vol C Tables 4.2.6.8 and 6.1.1.4'
S S 0.1246 0.1234 'International Tables Vol C Tables 4.2.6.8 and 6.1.1.4'

loop_
_geom_angle_atom_site_label_1
_geom_angle_atom_site_label_2
_geom_angle_atom_site_label_3
_geom_angle
_geom_angle_site_symmetry_1
_geom_angle_site_symmetry_3
_geom_angle_publ_flag
O008 P001 C00C 111.61(6) . . ?
O008 P001 C00D 119.61(6) . . ?
O008 P001 C00G 115.44(6) . . ?
C00C P001 C00D 108.74(6) . . ?
C00C P001 C00G 106.87(6) . . ?
C00G P001 C00D 92.64(6) . . ?
C00F S003 C00J 91.57(7) . . ?
C00N S007 C00T 91.52(7) . . ?
O00A C00B C00E 121.86(11) . . ?
O00A C00B C00I 118.82(11) . . ?
C00I C00B C00E 119.32(12) . . ?
C00M C00C P001 121.98(10) . . ?
C00M C00C C00P 119.99(13) . . ?
C00P C00C P001 118.00(10) . . ?
C00F C00D P001 108.90(10) . . ?
C00F C00D C00H 112.40(12) . . ?
C00H C00D P001 138.69(10) . . ?
O009 C00E C00B 116.12(11) . . ?
O009 C00E C00O 124.79(12) . . ?
C00O C00E C00B 119.08(12) . . ?
C00D C00F S003 111.80(10) . . ?
C00D C00F C00N 114.45(12) . . ?
C00N C00F S003 133.65(10) . . ?
C00N C00G P001 109.49(10) . . ?
C00N C00G C00Q 113.08(13) . . ?
C00Q C00G P001 137.40(12) . . ?
C00J C00H C00D 111.77(13) . . ?
C00B C00I Cl06 118.17(10) . . ?
C00B C00I C00K 121.15(12) . . ?
C00K C00I Cl06 120.67(10) . . ?
C00H C00J S003 112.46(11) . . ?
C00I C00K Cl04 120.16(11) . . ?
C00L C00K Cl04 120.41(10) . . ?
C00L C00K C00I 119.40(12) . . ?
C00K C00L Cl05 120.38(11) . . ?
C00K C00L C00O 119.53(12) . . ?
C00O C00L Cl05 120.09(11) . . ?
C00R C00M C00C 119.67(14) . . ?
C00F C00N S007 134.36(11) . . ?
C00G C00N S007 111.38(11) . . ?
C00G C00N C00F 114.22(12) . . ?
C00E C00O Cl02 117.89(10) . . ?
C00E C00O C00L 121.26(12) . . ?
C00L C00O Cl02 120.83(10) . . ?
C00U C00P C00C 119.57(14) . . ?
C00T C00Q C00G 111.53(15) . . ?
C00S C00R C00M 119.99(15) . . ?
C00R C00S C00U 120.97(14) . . ?
C00Q C00T S007 112.49(12) . . ?
C00S C00U C00P 119.81(15) . . ?

loop_
_geom_bond_atom_site_label_1
_geom_bond_atom_site_label_2
_geom_bond_distance
_geom_bond_site_symmetry_2
_geom_bond_publ_flag
P001 O008 1.5002(10) . ?
P001 C00C 1.7907(13) . ?
P001 C00D 1.7964(13) . ?
P001 C00G 1.7943(13) . ?
Cl02 C00O 1.7251(14) . ?
S003 C00F 1.7062(14) . ?
S003 C00J 1.7200(16) . ?
Cl04 C00K 1.7250(14) . ?
Cl05 C00L 1.7206(13) . ?
Cl06 C00I 1.7187(14) . ?
S007 C00N 1.7089(14) . ?
S007 C00T 1.720(2) . ?
O009 C00E 1.3536(16) . ?
O00A C00B 1.3468(15) . ?
C00B C00E 1.4030(18) . ?
C00B C00I 1.3921(18) . ?
C00C C00M 1.3926(19) . ?
C00C C00P 1.4002(19) . ?
C00D C00F 1.3865(18) . ?
C00D C00H 1.4195(18) . ?
C00E C00O 1.3919(18) . ?
C00F C00N 1.4583(19) . ?
C00G C00N 1.3758(19) . ?
C00G C00Q 1.4170(19) . ?
C00H C00J 1.3692(19) . ?
C00I C00K 1.3954(18) . ?
C00K C00L 1.389(2) . ?
C00L C00O 1.3935(19) . ?
C00M C00R 1.391(2) . ?
C00P C00U 1.393(2) . ?
C00Q C00T 1.363(2) . ?
C00R C00S 1.378(3) . ?
C00S C00U 1.379(3) . ?
